data_2231586
loop_
_publ_author_name
'Pourayoubi, Mehrdad'
'Karimi Ahmadabad, Fatemeh'
'Ne\<cas, Marek'

_publ_section_title
;
 <i>rac</i>-Phenyl (benzylamido)(<i>p</i>-tolylamido)phosphinate
;
_journal_coeditor_code LD2023
_journal_issue 9
_journal_name_full 'Acta Crystallographica Section E'
_journal_page_first o2523
_journal_paper_doi 10.1107/S1600536811034465
_journal_volume 67
_journal_year 2011
_chemical_formula_iupac 'C20 H21 N2 O2 P'
_chemical_formula_moiety 'C20 H21 N2 O2 P'
_chemical_formula_sum 'C20 H21 N2 O2 P'
_chemical_formula_weight 352.36
_chemical_name_systematic
;
<i>rac</i>-Phenyl (benzylamido)(<i>p</i>-tolylamido)phosphinate
;
_space_group_IT_number 29
_symmetry_cell_setting orthorhombic
_symmetry_space_group_name_Hall 'P 2c -2ac'
_symmetry_space_group_name_H-M 'P c a 21'
_atom_sites_solution_hydrogens geom
_atom_sites_solution_primary direct
_atom_sites_solution_secondary difmap
_audit_creation_method SHELXL-97
_cell_angle_alpha 90.00
_cell_angle_beta 90.00
_cell_angle_gamma 90.00
_cell_formula_units_Z 4
_cell_length_a 9.6986(5)
_cell_length_b 13.0751(6)
_cell_length_c 14.3446(5)
_cell_measurement_reflns_used 10547
_cell_measurement_temperature 120(2)
_cell_measurement_theta_max 27.1739
_cell_measurement_theta_min 2.9688
_cell_volume 1819.04(14)
_computing_cell_refinement 'CrysAlis PRO (Oxford Diffraction, 2009)'
_computing_data_collection 'CrysAlis PRO (Oxford Diffraction, 2009)'
_computing_data_reduction 'CrysAlis PRO (Oxford Diffraction, 2009)'
_computing_molecular_graphics 'Mercury (Macrae <i>et al.</i>, 2008)'
_computing_publication_material 'enCIFer (Allen <i>et al.</i>, 2004)'
_computing_structure_refinement 'SHELXL97 (Sheldrick, 2008)'
_computing_structure_solution 'SHELXS97 (Sheldrick, 2008)'
_diffrn_ambient_temperature 120(2)
_diffrn_detector_area_resol_mean 8.4353
_diffrn_measured_fraction_theta_full 0.998
_diffrn_measured_fraction_theta_max 0.998
_diffrn_measurement_device_type 'Xcalibur, Sapphire2, large Be window'
_diffrn_measurement_method '\w scan'
_diffrn_radiation_monochromator graphite
_diffrn_radiation_source 'Enhance (Mo) X-ray Source'
_diffrn_radiation_type MoK\a
_diffrn_radiation_wavelength 0.71073
_diffrn_reflns_av_R_equivalents 0.0474
_diffrn_reflns_av_sigmaI/netI 0.0327
_diffrn_reflns_limit_h_max 9
_diffrn_reflns_limit_h_min -11
_diffrn_reflns_limit_k_max 15
_diffrn_reflns_limit_k_min -15
_diffrn_reflns_limit_l_max 17
_diffrn_reflns_limit_l_min -17
_diffrn_reflns_number 20413
_diffrn_reflns_theta_full 25.00
_diffrn_reflns_theta_max 25.00
_diffrn_reflns_theta_min 2.98
_diffrn_standards_number 0
_exptl_absorpt_coefficient_mu 0.167
_exptl_absorpt_correction_T_max 1.00000
_exptl_absorpt_correction_T_min 0.78470
_exptl_absorpt_correction_type multi-scan
_exptl_absorpt_process_details '(CrysAlis PRO; Oxford Diffraction, 2009)'
_exptl_crystal_colour colorless
_exptl_crystal_density_diffrn 1.287
_exptl_crystal_density_method 'not measured'
_exptl_crystal_description plate
_exptl_crystal_F_000 744
_exptl_crystal_size_max 0.30
_exptl_crystal_size_mid 0.30
_exptl_crystal_size_min 0.10
_refine_diff_density_max 0.511
_refine_diff_density_min -0.293
_refine_ls_abs_structure_details 'Flack (1983), 1523 Friedel pairs'
_refine_ls_abs_structure_Flack 0.01(10)
_refine_ls_extinction_method none
_refine_ls_goodness_of_fit_ref 0.998
_refine_ls_hydrogen_treatment mixed
_refine_ls_matrix_type full
_refine_ls_number_parameters 233
_refine_ls_number_reflns 3200
_refine_ls_number_restraints 1
_refine_ls_restrained_S_all 0.998
_refine_ls_R_factor_all 0.0460
_refine_ls_R_factor_gt 0.0408
_refine_ls_shift/su_max 0.000
_refine_ls_shift/su_mean 0.000
_refine_ls_structure_factor_coef Fsqd
_refine_ls_weighting_details 'calc w=1/[\s^2^(Fo^2^)+(0.0730P)^2^+0.0000P] where P=(Fo^2^+2Fc^2^)/3'
_refine_ls_weighting_scheme calc
_refine_ls_wR_factor_gt 0.0974
_refine_ls_wR_factor_ref 0.0990
_reflns_number_gt 2823
_reflns_number_total 3200
_reflns_threshold_expression I>2\s(I)
_cod_data_source_file ld2023.cif
_cod_data_source_block I
_cod_database_code 2231586
_cod_database_fobs_code 2231586

loop_
_symmetry_equiv_pos_as_xyz
'x, y, z'
'-x, -y, z+1/2'
'x+1/2, -y, z'
'-x+1/2, y, z+1/2'

loop_
_atom_site_type_symbol
_atom_site_label
_atom_site_fract_x
_atom_site_fract_y
_atom_site_fract_z
_atom_site_U_iso_or_equiv
_atom_site_adp_type
_atom_site_calc_flag
_atom_site_refinement_flags
_atom_site_occupancy
_atom_site_symmetry_multiplicity
P P1 0.91905(5) 0.99930(4) 0.56899(5) 0.01847(16) Uani d . 1 1
O O1 0.84602(16) 1.07673(12) 0.64256(11) 0.0217(4) Uani d . 1 1
O O2 0.80162(17) 0.94641(13) 0.52605(12) 0.0247(4) Uani d . 1 1
N N1 1.0250(2) 0.92421(16) 0.62255(15) 0.0241(5) Uani d . 1 1
H H1N 1.098(3) 0.944(2) 0.630(2) 0.029 Uiso d . 1 1
N N2 1.0197(2) 1.06729(15) 0.50236(15) 0.0217(5) Uani d . 1 1
H H2N 1.107(3) 1.062(2) 0.5071(19) 0.026 Uiso d . 1 1
C C1 0.9250(2) 1.1424(2) 0.69810(16) 0.0207(6) Uani d . 1 1
C C2 0.9809(3) 1.1052(2) 0.78124(17) 0.0264(6) Uani d . 1 1
H H2C 0.9699 1.0356 0.7987 0.032 Uiso calc R 1 1
C C3 1.0533(3) 1.1733(2) 0.83765(18) 0.0297(6) Uani d . 1 1
H H3A 1.0940 1.1494 0.8938 0.036 Uiso calc R 1 1
C C4 1.0667(3) 1.2738(2) 0.81375(18) 0.0290(6) Uani d . 1 1
H H4A 1.1156 1.3192 0.8535 0.035 Uiso calc R 1 1
C C5 1.0088(3) 1.3098(2) 0.73111(18) 0.0283(6) Uani d . 1 1
H H5A 1.0182 1.3798 0.7143 0.034 Uiso calc R 1 1
C C6 0.9375(3) 1.2432(2) 0.67366(17) 0.0249(6) Uani d . 1 1
H H6A 0.8974 1.2674 0.6174 0.030 Uiso calc R 1 1
C C7 0.9737(3) 0.83908(19) 0.67821(18) 0.0273(6) Uani d . 1 1
H H7A 0.8801 0.8564 0.7006 0.033 Uiso calc R 1 1
H H7B 1.0336 0.8315 0.7337 0.033 Uiso calc R 1 1
C C8 0.9671(3) 0.73740(18) 0.62858(16) 0.0225(5) Uani d . 1 1
C C9 0.8580(3) 0.6727(2) 0.6440(2) 0.0360(7) Uani d . 1 1
H H9A 0.7840 0.6945 0.6826 0.043 Uiso calc R 1 1
C C10 0.8539(4) 0.5761(2) 0.6042(2) 0.0503(9) Uani d . 1 1
H H10A 0.7787 0.5316 0.6167 0.060 Uiso calc R 1 1
C C11 0.9596(4) 0.5448(2) 0.54621(18) 0.0436(8) Uani d . 1 1
H H11A 0.9573 0.4789 0.5184 0.052 Uiso calc R 1 1
C C12 1.0667(3) 0.6091(2) 0.52932(19) 0.0368(7) Uani d . 1 1
H H12A 1.1394 0.5876 0.4895 0.044 Uiso calc R 1 1
C C13 1.0716(3) 0.70547(18) 0.5693(2) 0.0282(5) Uani d . 1 1
H H13A 1.1467 0.7498 0.5561 0.034 Uiso calc R 1 1
C C14 0.9794(3) 1.15603(17) 0.45273(16) 0.0196(5) Uani d . 1 1
C C15 1.0762(3) 1.23182(19) 0.43674(17) 0.0246(5) Uani d . 1 1
H H15A 1.1680 1.2239 0.4588 0.030 Uiso calc R 1 1
C C16 1.0383(3) 1.3201(2) 0.38799(19) 0.0296(6) Uani d . 1 1
H H16A 1.1061 1.3707 0.3753 0.036 Uiso calc R 1 1
C C17 0.9042(3) 1.33547(18) 0.35774(16) 0.0258(6) Uani d . 1 1
C C18 0.8104(3) 1.25870(19) 0.37405(16) 0.0249(6) Uani d . 1 1
H H18A 0.7182 1.2670 0.3530 0.030 Uiso calc R 1 1
C C19 0.8467(3) 1.16882(19) 0.42071(16) 0.0229(5) Uani d . 1 1
H H19A 0.7799 1.1167 0.4303 0.027 Uiso calc R 1 1
C C20 0.8653(3) 1.4309(2) 0.3061(2) 0.0364(7) Uani d . 1 1
H H20A 0.7646 1.4369 0.3040 0.055 Uiso calc R 1 1
H H20B 0.9017 1.4276 0.2424 0.055 Uiso calc R 1 1
H H20C 0.9041 1.4905 0.3381 0.055 Uiso calc R 1 1

loop_
_atom_site_aniso_label
_atom_site_aniso_U_11
_atom_site_aniso_U_22
_atom_site_aniso_U_33
_atom_site_aniso_U_12
_atom_site_aniso_U_13
_atom_site_aniso_U_23
P1 0.0170(3) 0.0230(3) 0.0154(3) -0.0002(3) 0.0001(3) 0.0003(2)
O1 0.0207(9) 0.0288(9) 0.0155(8) 0.0002(7) -0.0003(7) -0.0013(7)
O2 0.0199(9) 0.0295(10) 0.0247(8) -0.0025(7) -0.0001(7) -0.0008(7)
N1 0.0185(11) 0.0276(12) 0.0261(12) -0.0036(10) -0.0027(10) 0.0003(9)
N2 0.0153(11) 0.0287(11) 0.0211(10) 0.0021(9) -0.0001(9) 0.0026(9)
C1 0.0165(13) 0.0302(14) 0.0154(12) -0.0025(10) 0.0021(9) -0.0065(10)
C2 0.0320(15) 0.0292(13) 0.0180(11) 0.0010(11) -0.0026(11) 0.0026(11)
C3 0.0307(15) 0.0421(16) 0.0163(12) 0.0023(13) -0.0032(11) -0.0008(12)
C4 0.0274(14) 0.0378(15) 0.0217(13) -0.0048(12) -0.0014(11) -0.0077(11)
C5 0.0308(16) 0.0282(14) 0.0260(15) -0.0039(12) 0.0044(12) -0.0031(12)
C6 0.0239(14) 0.0340(14) 0.0167(11) 0.0031(11) 0.0007(10) 0.0015(11)
C7 0.0368(17) 0.0260(14) 0.0190(13) 0.0026(12) -0.0008(12) 0.0046(11)
C8 0.0241(13) 0.0262(13) 0.0173(12) 0.0033(11) -0.0028(10) 0.0056(10)
C9 0.0355(16) 0.0454(16) 0.0272(14) -0.0088(13) 0.0049(12) -0.0043(13)
C10 0.066(2) 0.0461(18) 0.0387(16) -0.0296(17) 0.0033(17) -0.0012(14)
C11 0.083(2) 0.0280(14) 0.0199(14) -0.0073(16) -0.0028(14) -0.0025(11)
C12 0.054(2) 0.0357(15) 0.0201(13) 0.0115(14) 0.0042(13) 0.0011(11)
C13 0.0289(14) 0.0316(13) 0.0240(12) 0.0016(10) 0.0020(12) 0.0081(13)
C14 0.0214(14) 0.0257(13) 0.0118(12) 0.0031(11) 0.0044(10) -0.0037(10)
C15 0.0229(14) 0.0327(13) 0.0184(12) 0.0010(11) -0.0016(10) -0.0015(11)
C16 0.0361(17) 0.0274(13) 0.0254(13) -0.0051(12) 0.0057(12) -0.0009(11)
C17 0.0368(16) 0.0279(14) 0.0128(12) 0.0071(11) 0.0029(10) -0.0027(10)
C18 0.0252(14) 0.0341(14) 0.0154(12) 0.0058(11) 0.0008(10) -0.0026(11)
C19 0.0237(14) 0.0295(13) 0.0154(11) 0.0002(11) 0.0010(10) -0.0004(10)
C20 0.0481(18) 0.0310(14) 0.0302(14) 0.0037(14) 0.0008(13) 0.0023(12)

loop_
_atom_type_symbol
_atom_type_description
_atom_type_scat_dispersion_real
_atom_type_scat_dispersion_imag
_atom_type_scat_source
C C 0.0033 0.0016 'International Tables Vol C Tables 4.2.6.8 and 6.1.1.4'
H H 0.0000 0.0000 'International Tables Vol C Tables 4.2.6.8 and 6.1.1.4'
N N 0.0061 0.0033 'International Tables Vol C Tables 4.2.6.8 and 6.1.1.4'
O O 0.0106 0.0060 'International Tables Vol C Tables 4.2.6.8 and 6.1.1.4'
P P 0.1023 0.0942 'International Tables Vol C Tables 4.2.6.8 and 6.1.1.4'

loop_
_geom_angle_atom_site_label_1
_geom_angle_atom_site_label_2
_geom_angle_atom_site_label_3
_geom_angle
O2 P1 N1 114.00(11)
O2 P1 O1 103.17(9)
N1 P1 O1 110.30(11)
O2 P1 N2 118.39(11)
N1 P1 N2 103.28(11)
O1 P1 N2 107.58(10)
C1 O1 P1 120.90(14)
C7 N1 P1 120.54(18)
C7 N1 H1N 120(2)
P1 N1 H1N 117(2)
C14 N2 P1 125.18(18)
C14 N2 H2N 112.1(18)
P1 N2 H2N 120.5(19)
C6 C1 C2 121.3(2)
C6 C1 O1 119.6(2)
C2 C1 O1 118.9(2)
C3 C2 C1 117.9(2)
C3 C2 H2C 121.1
C1 C2 H2C 121.1
C4 C3 C2 121.2(2)
C4 C3 H3A 119.4
C2 C3 H3A 119.4
C3 C4 C5 120.1(3)
C3 C4 H4A 120.0
C5 C4 H4A 120.0
C6 C5 C4 119.7(2)
C6 C5 H5A 120.2
C4 C5 H5A 120.2
C1 C6 C5 119.8(2)
C1 C6 H6A 120.1
C5 C6 H6A 120.1
N1 C7 C8 115.4(2)
N1 C7 H7A 108.4
C8 C7 H7A 108.4
N1 C7 H7B 108.4
C8 C7 H7B 108.4
H7A C7 H7B 107.5
C9 C8 C13 118.5(2)
C9 C8 C7 119.9(2)
C13 C8 C7 121.6(2)
C8 C9 C10 121.1(3)
C8 C9 H9A 119.4
C10 C9 H9A 119.4
C11 C10 C9 119.8(3)
C11 C10 H10A 120.1
C9 C10 H10A 120.1
C12 C11 C10 119.4(3)
C12 C11 H11A 120.3
C10 C11 H11A 120.3
C11 C12 C13 121.0(3)
C11 C12 H12A 119.5
C13 C12 H12A 119.5
C12 C13 C8 120.2(2)
C12 C13 H13A 119.9
C8 C13 H13A 119.9
C19 C14 C15 119.5(2)
C19 C14 N2 121.7(2)
C15 C14 N2 118.8(2)
C14 C15 C16 119.7(2)
C14 C15 H15A 120.2
C16 C15 H15A 120.2
C17 C16 C15 121.5(2)
C17 C16 H16A 119.2
C15 C16 H16A 119.2
C18 C17 C16 117.5(2)
C18 C17 C20 121.7(2)
C16 C17 C20 120.8(2)
C17 C18 C19 121.9(2)
C17 C18 H18A 119.0
C19 C18 H18A 119.0
C14 C19 C18 119.8(2)
C14 C19 H19A 120.1
C18 C19 H19A 120.1
C17 C20 H20A 109.5
C17 C20 H20B 109.5
H20A C20 H20B 109.5
C17 C20 H20C 109.5
H20A C20 H20C 109.5
H20B C20 H20C 109.5

loop_
_geom_bond_atom_site_label_1
_geom_bond_atom_site_label_2
_geom_bond_distance
P1 O2 1.4679(17)
P1 N1 1.615(2)
P1 O1 1.6250(17)
P1 N2 1.630(2)
O1 C1 1.400(3)
N1 C7 1.457(3)
N1 H1N 0.76(3)
N2 C14 1.416(3)
N2 H2N 0.86(3)
C1 C6 1.369(4)
C1 C2 1.398(4)
C2 C3 1.393(4)
C2 H2C 0.9500
C3 C4 1.364(4)
C3 H3A 0.9500
C4 C5 1.394(4)
C4 H4A 0.9500
C5 C6 1.384(4)
C5 H5A 0.9500
C6 H6A 0.9500
C7 C8 1.510(4)
C7 H7A 0.9900
C7 H7B 0.9900
C8 C9 1.373(4)
C8 C13 1.387(4)
C9 C10 1.386(4)
C9 H9A 0.9500
C10 C11 1.382(4)
C10 H10A 0.9500
C11 C12 1.358(4)
C11 H11A 0.9500
C12 C13 1.385(4)
C12 H12A 0.9500
C13 H13A 0.9500
C14 C19 1.377(4)
C14 C15 1.385(3)
C15 C16 1.399(4)
C15 H15A 0.9500
C16 C17 1.386(4)
C16 H16A 0.9500
C17 C18 1.375(4)
C17 C20 1.499(3)
C18 C19 1.397(4)
C18 H18A 0.9500
C19 H19A 0.9500
C20 H20A 0.9800
C20 H20B 0.9800
C20 H20C 0.9800

loop_
_geom_hbond_atom_site_label_D
_geom_hbond_atom_site_label_H
_geom_hbond_atom_site_label_A
_geom_hbond_site_symmetry_A
_geom_hbond_distance_DH
_geom_hbond_distance_HA
_geom_hbond_distance_DA
_geom_hbond_angle_DHA
N1 H1N O1 3_575 0.76(3) 2.43(3) 3.127(3) 153(3)
N2 H2N O2 3_575 0.86(3) 1.91(3) 2.761(3) 176(3)

loop_
_geom_torsion_atom_site_label_1
_geom_torsion_atom_site_label_2
_geom_torsion_atom_site_label_3
_geom_torsion_atom_site_label_4
_geom_torsion
O2 P1 O1 C1 -179.64(16)
N1 P1 O1 C1 58.23(19)
N2 P1 O1 C1 -53.74(19)
O2 P1 N1 C7 -40.2(2)
O1 P1 N1 C7 75.3(2)
N2 P1 N1 C7 -169.97(18)
O2 P1 N2 C14 64.2(2)
N1 P1 N2 C14 -168.78(18)
O1 P1 N2 C14 -52.1(2)
P1 O1 C1 C6 100.9(2)
P1 O1 C1 C2 -83.8(2)
C6 C1 C2 C3 -1.6(4)
O1 C1 C2 C3 -176.8(2)
C1 C2 C3 C4 1.4(4)
C2 C3 C4 C5 -0.7(4)
C3 C4 C5 C6 0.1(4)
C2 C1 C6 C5 1.1(4)
O1 C1 C6 C5 176.3(2)
C4 C5 C6 C1 -0.3(4)
P1 N1 C7 C8 94.9(3)
N1 C7 C8 C9 -140.9(3)
N1 C7 C8 C13 41.2(3)
C13 C8 C9 C10 2.3(4)
C7 C8 C9 C10 -175.7(3)
C8 C9 C10 C11 -1.5(5)
C9 C10 C11 C12 0.3(5)
C10 C11 C12 C13 0.0(4)
C11 C12 C13 C8 0.8(4)
C9 C8 C13 C12 -1.9(4)
C7 C8 C13 C12 176.0(2)
P1 N2 C14 C19 -30.3(3)
P1 N2 C14 C15 149.3(2)
C19 C14 C15 C16 -0.3(4)
N2 C14 C15 C16 -179.9(2)
C14 C15 C16 C17 2.2(4)
C15 C16 C17 C18 -2.6(4)
C15 C16 C17 C20 179.6(2)
C16 C17 C18 C19 1.1(3)
C20 C17 C18 C19 178.9(2)
C15 C14 C19 C18 -1.2(3)
N2 C14 C19 C18 178.4(2)
C17 C18 C19 C14 0.8(3)
